data_4335421
loop_
_publ_author_name
'Annalese F. Maddox'
'Jillian J. Davidson'
'Tamila Shalumova'
'Joseph M. Tanski'
'Rory Waterman'

_publ_section_title
;
 Zirconium-Mediated Synthesis of Arsaalkene Compounds from Arsines and
 Isocyanides
;
_journal_name_full 'Inorganic Chemistry'
_journal_page_first 7811
_journal_page_last 7816
_journal_paper_doi 10.1021/ic4012058
_journal_volume 52
_journal_year 2013
_chemical_formula_sum 'C31 H56 As N5 Si3 Zr'
_chemical_formula_weight 749.22
_chemical_name_systematic
; 
 ? 
;
_space_group_IT_number 14
_symmetry_cell_setting monoclinic
_symmetry_space_group_name_Hall '-P 2yn'
_symmetry_space_group_name_H-M 'P 1 21/n 1'
_atom_sites_solution_hydrogens geom
_atom_sites_solution_primary direct
_atom_sites_solution_secondary difmap
_audit_creation_method SHELXL-97
_cell_angle_alpha 90.00
_cell_angle_beta 90.998(2)
_cell_angle_gamma 90.00
_cell_formula_units_Z 4
_cell_length_a 10.2583(14)
_cell_length_b 21.351(3)
_cell_length_c 17.623(2)
_cell_measurement_temperature 125(2)
_cell_measurement_theta_max 23.98
_cell_measurement_theta_min 2.20
_cell_volume 3859.3(9)
_computing_structure_refinement 'SHELXL-97 (Sheldrick, 2008)'
_computing_structure_solution 'SHELXS-97 (Sheldrick, 2008)'
_diffrn_ambient_temperature 125(2)
_diffrn_measured_fraction_theta_full 0.997
_diffrn_measured_fraction_theta_max 0.997
_diffrn_radiation_monochromator graphite
_diffrn_radiation_source 'fine-focus sealed tube'
_diffrn_radiation_type MoK\a
_diffrn_radiation_wavelength 0.71073
_diffrn_reflns_av_R_equivalents 0.0463
_diffrn_reflns_av_sigmaI/netI 0.0320
_diffrn_reflns_limit_h_max 11
_diffrn_reflns_limit_h_min -11
_diffrn_reflns_limit_k_max 24
_diffrn_reflns_limit_k_min -24
_diffrn_reflns_limit_l_max 20
_diffrn_reflns_limit_l_min -20
_diffrn_reflns_number 33524
_diffrn_reflns_theta_full 23.98
_diffrn_reflns_theta_max 23.98
_diffrn_reflns_theta_min 2.20
_exptl_absorpt_coefficient_mu 1.255
_exptl_absorpt_correction_T_max 0.7450
_exptl_absorpt_correction_T_min 0.6103
_exptl_absorpt_correction_type empirical
_exptl_absorpt_process_details SADABS
_exptl_crystal_colour yellow
_exptl_crystal_density_diffrn 1.289
_exptl_crystal_description block
_exptl_crystal_F_000 1568
_exptl_crystal_size_max 0.170
_exptl_crystal_size_mid 0.140
_exptl_crystal_size_min 0.120
_refine_diff_density_max 1.518
_refine_diff_density_min -0.610
_refine_diff_density_rms 0.091
_refine_ls_extinction_method none
_refine_ls_goodness_of_fit_ref 1.063
_refine_ls_hydrogen_treatment mixed
_refine_ls_matrix_type full
_refine_ls_number_parameters 369
_refine_ls_number_reflns 6025
_refine_ls_number_restraints 0
_refine_ls_restrained_S_all 1.063
_refine_ls_R_factor_all 0.0522
_refine_ls_R_factor_gt 0.0406
_refine_ls_shift/su_max 0.001
_refine_ls_shift/su_mean 0.000
_refine_ls_structure_factor_coef Fsqd
_refine_ls_weighting_details 'calc w=1/[\s^2^(Fo^2^)+(0.0626P)^2^+5.0217P] where P=(Fo^2^+2Fc^2^)/3'
_refine_ls_weighting_scheme calc
_refine_ls_wR_factor_gt 0.1038
_refine_ls_wR_factor_ref 0.1109
_reflns_number_gt 4984
_reflns_number_total 6025
_reflns_threshold_expression >2sigma(I)
_cod_data_source_file ic4012058_si_001.cif
_cod_data_source_block afmii104_0m
_cod_original_cell_volume 3859.4(9)
_cod_database_code 4335421

loop_
_symmetry_equiv_pos_as_xyz
'x, y, z'
'-x+1/2, y+1/2, -z+1/2'
'-x, -y, -z'
'x-1/2, -y-1/2, z-1/2'

loop_
_atom_site_label
_atom_site_type_symbol
_atom_site_fract_x
_atom_site_fract_y
_atom_site_fract_z
_atom_site_U_iso_or_equiv
_atom_site_adp_type
_atom_site_occupancy
_atom_site_symmetry_multiplicity
_atom_site_calc_flag
_atom_site_refinement_flags
Zr Zr 0.54232(3) 0.221452(15) 0.485434(19) 0.01681(12) Uani 1 1 d .
As As 0.95434(4) 0.213782(18) 0.35744(2) 0.02254(13) Uani 1 1 d .
Si1 Si 0.51401(10) 0.10108(5) 0.34438(6) 0.0226(2) Uani 1 1 d .
Si2 Si 0.69738(11) 0.17537(5) 0.65471(6) 0.0253(3) Uani 1 1 d .
Si3 Si 0.41132(12) 0.37061(5) 0.48879(7) 0.0325(3) Uani 1 1 d .
N5 N 0.7230(3) 0.25476(14) 0.43417(16) 0.0203(7) Uani 1 1 d .
N3 N 0.4084(3) 0.29184(14) 0.46478(18) 0.0240(7) Uani 1 1 d .
N2 N 0.5749(3) 0.21172(14) 0.60121(17) 0.0230(7) Uani 1 1 d .
N4 N 0.3295(3) 0.18450(15) 0.53852(17) 0.0239(7) Uani 1 1 d .
C54 C 0.8905(4) 0.43230(18) 0.3838(2) 0.0282(9) Uani 1 1 d .
C21 C 0.9730(4) 0.12326(18) 0.3402(2) 0.0237(8) Uani 1 1 d .
C2 C 0.4560(4) 0.22607(19) 0.6456(2) 0.0268(9) Uani 1 1 d .
H2A H 0.4272 0.2696 0.6354 0.032 Uiso 1 1 calc R
H2B H 0.4754 0.2219 0.7006 0.032 Uiso 1 1 calc R
C22 C 0.9819(4) 0.07937(18) 0.3987(2) 0.0271(9) Uani 1 1 d .
H22A H 0.9792 0.0931 0.4499 0.032 Uiso 1 1 calc R
C5 C 0.3495(4) 0.1803(2) 0.6219(2) 0.0289(9) Uani 1 1 d .
H5A H 0.3752 0.1371 0.6362 0.035 Uiso 1 1 calc R
H5B H 0.2675 0.1907 0.6479 0.035 Uiso 1 1 calc R
C1 C 0.4322(4) 0.09216(18) 0.4865(2) 0.0270(9) Uani 1 1 d .
H1A H 0.4837 0.0854 0.5338 0.032 Uiso 1 1 calc R
H1B H 0.4178 0.0511 0.4618 0.032 Uiso 1 1 calc R
C51 C 0.7762(3) 0.31640(17) 0.4186(2) 0.0206(8) Uani 1 1 d .
C55 C 0.9229(4) 0.40043(18) 0.4503(2) 0.0270(9) Uani 1 1 d .
H55A H 0.9853 0.4185 0.4843 0.032 Uiso 1 1 calc R
C52 C 0.7382(4) 0.34828(17) 0.3520(2) 0.0219(8) Uani 1 1 d .
C57 C 0.6377(4) 0.32101(18) 0.2985(2) 0.0288(9) Uani 1 1 d .
H57A H 0.6246 0.3493 0.2552 0.043 Uiso 1 1 calc R
H57B H 0.5553 0.3158 0.3250 0.043 Uiso 1 1 calc R
H57C H 0.6678 0.2802 0.2803 0.043 Uiso 1 1 calc R
C6 C 0.2290(4) 0.2314(2) 0.5166(2) 0.0293(9) Uani 1 1 d .
H6A H 0.2155 0.2611 0.5589 0.035 Uiso 1 1 calc R
H6B H 0.1451 0.2102 0.5050 0.035 Uiso 1 1 calc R
C8 C 0.5790(4) 0.15599(18) 0.2723(2) 0.0301(9) Uani 1 1 d .
H8A H 0.6668 0.1695 0.2878 0.045 Uiso 1 1 calc R
H8B H 0.5218 0.1926 0.2681 0.045 Uiso 1 1 calc R
H8C H 0.5827 0.1348 0.2231 0.045 Uiso 1 1 calc R
C59 C 0.9026(4) 0.31178(19) 0.5431(2) 0.0307(9) Uani 1 1 d .
H59A H 0.9668 0.3375 0.5709 0.046 Uiso 1 1 calc R
H59B H 0.9399 0.2704 0.5332 0.046 Uiso 1 1 calc R
H59C H 0.8242 0.3071 0.5736 0.046 Uiso 1 1 calc R
C53 C 0.7965(4) 0.40568(18) 0.3364(2) 0.0266(9) Uani 1 1 d .
H53A H 0.7709 0.4274 0.2915 0.032 Uiso 1 1 calc R
C3 C 0.2758(4) 0.2663(2) 0.4470(2) 0.0292(9) Uani 1 1 d .
H3A H 0.2795 0.2375 0.4031 0.035 Uiso 1 1 calc R
H3B H 0.2150 0.3008 0.4341 0.035 Uiso 1 1 calc R
C58 C 0.9587(5) 0.4925(2) 0.3636(3) 0.0389(11) Uani 1 1 d .
H58A H 0.9232 0.5084 0.3153 0.058 Uiso 1 1 calc R
H58B H 1.0523 0.4847 0.3587 0.058 Uiso 1 1 calc R
H58C H 0.9447 0.5236 0.4035 0.058 Uiso 1 1 calc R
C16 C 0.7996(4) 0.20759(18) 0.4087(2) 0.0210(8) Uani 1 1 d .
C26 C 0.9797(4) 0.1012(2) 0.2663(2) 0.0358(10) Uani 1 1 d .
H26A H 0.9753 0.1303 0.2255 0.043 Uiso 1 1 calc R
N1 N 0.5038(3) 0.13483(14) 0.43471(17) 0.0233(7) Uani 1 1 d .
C4 C 0.3028(4) 0.12207(18) 0.5045(2) 0.0292(9) Uani 1 1 d .
H4A H 0.2492 0.1267 0.4576 0.035 Uiso 1 1 calc R
H4B H 0.2546 0.0956 0.5406 0.035 Uiso 1 1 calc R
C56 C 0.8674(4) 0.34301(18) 0.4691(2) 0.0237(8) Uani 1 1 d .
C23 C 0.9948(4) 0.0159(2) 0.3834(2) 0.0342(10) Uani 1 1 d .
H23A H 0.9998 -0.0133 0.4240 0.041 Uiso 1 1 calc R
C11 C 0.7752(4) 0.2309(2) 0.7235(2) 0.0378(11) Uani 1 1 d .
H11A H 0.8123 0.2663 0.6959 0.057 Uiso 1 1 calc R
H11B H 0.8446 0.2093 0.7521 0.057 Uiso 1 1 calc R
H11C H 0.7095 0.2463 0.7587 0.057 Uiso 1 1 calc R
C13 C 0.2785(4) 0.3918(2) 0.5559(3) 0.0428(11) Uani 1 1 d .
H13A H 0.2886 0.3671 0.6026 0.064 Uiso 1 1 calc R
H13B H 0.1935 0.3827 0.5321 0.064 Uiso 1 1 calc R
H13C H 0.2840 0.4365 0.5681 0.064 Uiso 1 1 calc R
C9 C 0.6232(4) 0.03087(18) 0.3502(2) 0.0295(9) Uani 1 1 d .
H9A H 0.7098 0.0436 0.3689 0.044 Uiso 1 1 calc R
H9B H 0.6308 0.0121 0.2997 0.044 Uiso 1 1 calc R
H9C H 0.5863 0.0001 0.3851 0.044 Uiso 1 1 calc R
C10 C 0.6311(5) 0.1092(2) 0.7116(3) 0.0408(11) Uani 1 1 d .
H10A H 0.5897 0.0786 0.6775 0.061 Uiso 1 1 calc R
H10B H 0.5665 0.1253 0.7470 0.061 Uiso 1 1 calc R
H10C H 0.7023 0.0890 0.7402 0.061 Uiso 1 1 calc R
C7 C 0.3478(4) 0.0773(2) 0.3093(3) 0.0371(11) Uani 1 1 d .
H7A H 0.2913 0.1143 0.3065 0.056 Uiso 1 1 calc R
H7B H 0.3108 0.0467 0.3444 0.056 Uiso 1 1 calc R
H7C H 0.3545 0.0585 0.2588 0.056 Uiso 1 1 calc R
C25 C 0.9926(5) 0.0382(2) 0.2507(3) 0.0427(12) Uani 1 1 d .
H25A H 0.9962 0.0244 0.1995 0.051 Uiso 1 1 calc R
C14 C 0.5691(4) 0.3889(2) 0.5386(3) 0.0521(14) Uani 1 1 d .
H14A H 0.6417 0.3786 0.5054 0.078 Uiso 1 1 calc R
H14B H 0.5763 0.3640 0.5853 0.078 Uiso 1 1 calc R
H14C H 0.5721 0.4335 0.5513 0.078 Uiso 1 1 calc R
C15 C 0.3872(7) 0.4201(2) 0.4026(3) 0.0734(19) Uani 1 1 d .
H15A H 0.4549 0.4104 0.3659 0.110 Uiso 1 1 calc R
H15B H 0.3929 0.4644 0.4168 0.110 Uiso 1 1 calc R
H15C H 0.3012 0.4116 0.3799 0.110 Uiso 1 1 calc R
C24 C 1.0004(4) -0.0049(2) 0.3091(2) 0.0388(11) Uani 1 1 d .
H24A H 1.0095 -0.0483 0.2984 0.047 Uiso 1 1 calc R
H1 H 0.770(3) 0.1660(18) 0.4185(19) 0.013(9) Uiso 1 1 d .
C12 C 0.8200(4) 0.1421(2) 0.5893(3) 0.0380(11) Uiso 1 1 d .
H12A H 0.7769 0.1132 0.5537 0.057 Uiso 1 1 calc R
H12B H 0.8869 0.1195 0.6187 0.057 Uiso 1 1 calc R
H12C H 0.8610 0.1761 0.5609 0.057 Uiso 1 1 calc R

loop_
_atom_site_aniso_label
_atom_site_aniso_U_11
_atom_site_aniso_U_22
_atom_site_aniso_U_33
_atom_site_aniso_U_23
_atom_site_aniso_U_13
_atom_site_aniso_U_12
Zr 0.0167(2) 0.0185(2) 0.0153(2) -0.00064(13) 0.00036(14) -0.00136(14)
As 0.0201(2) 0.0238(2) 0.0238(2) 0.00058(16) 0.00353(17) -0.00054(15)
Si1 0.0223(6) 0.0213(6) 0.0240(6) -0.0049(4) -0.0024(4) -0.0003(4)
Si2 0.0281(6) 0.0276(6) 0.0201(6) 0.0035(4) -0.0031(5) 0.0006(5)
Si3 0.0348(7) 0.0239(6) 0.0390(7) -0.0030(5) 0.0083(5) 0.0045(5)
N5 0.0204(17) 0.0199(17) 0.0206(17) 0.0018(13) 0.0015(13) 0.0004(13)
N3 0.0229(17) 0.0261(18) 0.0229(18) 0.0009(13) 0.0010(14) 0.0047(13)
N2 0.0251(18) 0.0266(18) 0.0174(17) -0.0013(13) 0.0001(14) -0.0013(13)
N4 0.0211(17) 0.0287(18) 0.0220(17) -0.0013(14) 0.0018(14) -0.0034(14)
C54 0.033(2) 0.023(2) 0.029(2) -0.0028(17) 0.0132(19) -0.0010(17)
C21 0.021(2) 0.025(2) 0.025(2) -0.0011(16) -0.0010(16) 0.0026(16)
C2 0.026(2) 0.038(2) 0.016(2) -0.0026(16) 0.0025(17) -0.0001(17)
C22 0.026(2) 0.031(2) 0.024(2) -0.0032(17) -0.0013(17) 0.0040(17)
C5 0.023(2) 0.041(2) 0.023(2) 0.0006(18) 0.0074(17) -0.0030(18)
C1 0.029(2) 0.020(2) 0.032(2) -0.0015(16) 0.0037(18) -0.0066(17)
C51 0.0193(19) 0.0200(19) 0.023(2) -0.0005(15) 0.0061(16) 0.0021(15)
C55 0.026(2) 0.027(2) 0.028(2) -0.0081(17) 0.0041(17) -0.0037(17)
C52 0.023(2) 0.023(2) 0.020(2) 0.0013(16) 0.0049(16) 0.0003(16)
C57 0.036(2) 0.028(2) 0.023(2) 0.0049(17) -0.0027(18) 0.0002(18)
C6 0.019(2) 0.039(2) 0.030(2) -0.0042(18) -0.0001(17) -0.0001(17)
C8 0.035(2) 0.027(2) 0.028(2) -0.0019(17) -0.0061(18) 0.0001(18)
C59 0.031(2) 0.029(2) 0.032(2) -0.0001(18) -0.0070(19) -0.0014(18)
C53 0.032(2) 0.024(2) 0.024(2) 0.0018(16) 0.0046(18) 0.0039(17)
C3 0.024(2) 0.036(2) 0.028(2) -0.0004(18) -0.0054(18) 0.0038(18)
C58 0.054(3) 0.026(2) 0.037(3) -0.0035(19) 0.010(2) -0.011(2)
C16 0.025(2) 0.019(2) 0.018(2) 0.0031(15) -0.0028(16) -0.0019(16)
C26 0.047(3) 0.037(3) 0.023(2) 0.0013(18) 0.000(2) 0.010(2)
N1 0.0246(17) 0.0213(17) 0.0242(17) -0.0017(13) 0.0004(14) -0.0036(13)
C4 0.027(2) 0.028(2) 0.032(2) 0.0011(18) 0.0031(18) -0.0109(17)
C56 0.022(2) 0.027(2) 0.022(2) -0.0016(16) 0.0052(16) 0.0003(16)
C23 0.036(2) 0.031(2) 0.035(2) 0.0042(19) -0.003(2) 0.0048(19)
C11 0.037(3) 0.051(3) 0.025(2) 0.002(2) -0.009(2) -0.007(2)
C13 0.035(3) 0.043(3) 0.050(3) -0.010(2) 0.003(2) 0.010(2)
C9 0.032(2) 0.027(2) 0.030(2) -0.0027(17) 0.0006(18) 0.0003(17)
C10 0.048(3) 0.041(3) 0.034(3) 0.012(2) -0.007(2) -0.004(2)
C7 0.028(2) 0.043(3) 0.040(3) -0.012(2) -0.002(2) 0.0002(19)
C25 0.064(3) 0.038(3) 0.026(2) -0.010(2) -0.005(2) 0.014(2)
C14 0.038(3) 0.044(3) 0.075(4) -0.035(3) 0.019(3) -0.009(2)
C15 0.121(6) 0.035(3) 0.065(4) 0.017(3) 0.026(4) 0.027(3)
C24 0.046(3) 0.026(2) 0.044(3) -0.007(2) -0.007(2) 0.010(2)

loop_
_atom_type_symbol
_atom_type_description
_atom_type_scat_dispersion_real
_atom_type_scat_dispersion_imag
_atom_type_scat_source
C C 0.0033 0.0016 'International Tables Vol C Tables 4.2.6.8 and 6.1.1.4'
H H 0.0000 0.0000 'International Tables Vol C Tables 4.2.6.8 and 6.1.1.4'
N N 0.0061 0.0033 'International Tables Vol C Tables 4.2.6.8 and 6.1.1.4'
Si Si 0.0817 0.0704 'International Tables Vol C Tables 4.2.6.8 and 6.1.1.4'
As As 0.0499 2.0058 'International Tables Vol C Tables 4.2.6.8 and 6.1.1.4'
Zr Zr -2.9673 0.5597 'International Tables Vol C Tables 4.2.6.8 and 6.1.1.4'

loop_
_geom_angle_atom_site_label_1
_geom_angle_atom_site_label_2
_geom_angle_atom_site_label_3
_geom_angle
N3 Zr N2 110.01(12)
N3 Zr N1 116.67(12)
N2 Zr N1 111.02(12)
N3 Zr N5 104.82(12)
N2 Zr N5 108.36(12)
N1 Zr N5 105.40(12)
N3 Zr N4 73.43(11)
N2 Zr N4 74.26(11)
N1 Zr N4 73.90(11)
N5 Zr N4 177.31(11)
C16 As C21 95.28(16)
N1 Si1 C8 112.89(17)
N1 Si1 C9 108.91(17)
C8 Si1 C9 108.71(19)
N1 Si1 C7 110.04(18)
C8 Si1 C7 106.3(2)
C9 Si1 C7 109.96(19)
N2 Si2 C12 108.89(18)
N2 Si2 C11 111.42(18)
C12 Si2 C11 111.0(2)
N2 Si2 C10 111.23(19)
C12 Si2 C10 107.5(2)
C11 Si2 C10 106.7(2)
N3 Si3 C15 110.5(2)
N3 Si3 C14 109.14(19)
C15 Si3 C14 111.5(3)
N3 Si3 C13 112.19(19)
C15 Si3 C13 106.9(2)
C14 Si3 C13 106.6(2)
C16 N5 C51 112.8(3)
C16 N5 Zr 113.2(2)
C51 N5 Zr 134.0(2)
C3 N3 Si3 114.7(2)
C3 N3 Zr 111.8(2)
Si3 N3 Zr 130.87(18)
C2 N2 Si2 113.4(2)
C2 N2 Zr 112.1(2)
Si2 N2 Zr 132.90(18)
C5 N4 C6 112.5(3)
C5 N4 C4 111.5(3)
C6 N4 C4 112.2(3)
C5 N4 Zr 106.3(2)
C6 N4 Zr 107.2(2)
C4 N4 Zr 106.6(2)
C53 C54 C55 117.5(4)
C53 C54 C58 121.8(4)
C55 C54 C58 120.8(4)
C26 C21 C22 117.6(4)
C26 C21 As 119.0(3)
C22 C21 As 123.4(3)
N2 C2 C5 108.3(3)
C23 C22 C21 121.1(4)
N4 C5 C2 108.7(3)
N1 C1 C4 108.3(3)
C56 C51 C52 120.4(3)
C56 C51 N5 119.8(3)
C52 C51 N5 119.8(3)
C54 C55 C56 122.6(4)
C53 C52 C51 118.5(3)
C53 C52 C57 120.6(3)
C51 C52 C57 120.9(3)
N4 C6 C3 108.2(3)
C54 C53 C52 122.5(4)
N3 C3 C6 108.0(3)
N5 C16 As 128.0(3)
C25 C26 C21 121.6(4)
C1 N1 Si1 110.0(2)
C1 N1 Zr 111.7(2)
Si1 N1 Zr 137.65(17)
N4 C4 C1 107.9(3)
C55 C56 C51 118.5(4)
C55 C56 C59 120.2(3)
C51 C56 C59 121.3(3)
C24 C23 C22 120.3(4)
C26 C25 C24 120.3(4)
C25 C24 C23 119.2(4)

loop_
_geom_bond_atom_site_label_1
_geom_bond_atom_site_label_2
_geom_bond_distance
Zr N3 2.064(3)
Zr N2 2.072(3)
Zr N1 2.089(3)
Zr N5 2.194(3)
Zr N4 2.517(3)
As C16 1.845(4)
As C21 1.966(4)
Si1 N1 1.752(3)
Si1 C8 1.861(4)
Si1 C9 1.873(4)
Si1 C7 1.873(4)
Si2 N2 1.740(3)
Si2 C12 1.862(4)
Si2 C11 1.866(4)
Si2 C10 1.868(4)
Si3 N3 1.734(3)
Si3 C15 1.863(5)
Si3 C14 1.869(5)
Si3 C13 1.875(4)
N5 C16 1.359(5)
N5 C51 1.453(5)
N3 C3 1.494(5)
N2 C2 1.492(5)
N4 C5 1.483(5)
N4 C6 1.484(5)
N4 C4 1.485(5)
C54 C53 1.387(6)
C54 C55 1.390(6)
C54 C58 1.510(6)
C21 C26 1.387(6)
C21 C22 1.396(5)
C2 C5 1.519(6)
C22 C23 1.388(6)
C1 N1 1.492(5)
C1 C4 1.511(6)
C51 C56 1.401(5)
C51 C52 1.406(5)
C55 C56 1.394(5)
C52 C53 1.393(5)
C52 C57 1.503(5)
C6 C3 1.520(6)
C59 C56 1.503(5)
C26 C25 1.381(6)
C23 C24 1.384(6)
C25 C24 1.383(6)

loop_
_geom_torsion_atom_site_label_1
_geom_torsion_atom_site_label_2
_geom_torsion_atom_site_label_3
_geom_torsion_atom_site_label_4
_geom_torsion
N3 Zr N5 C16 -149.8(2)
N2 Zr N5 C16 92.8(3)
N1 Zr N5 C16 -26.1(3)
N3 Zr N5 C51 27.2(3)
N2 Zr N5 C51 -90.3(3)
N1 Zr N5 C51 150.8(3)
C15 Si3 N3 C3 -75.2(4)
C14 Si3 N3 C3 161.9(3)
C13 Si3 N3 C3 43.9(3)
C15 Si3 N3 Zr 125.0(3)
C14 Si3 N3 Zr 2.1(3)
C13 Si3 N3 Zr -115.9(3)
N2 Zr N3 C3 -101.5(3)
N1 Zr N3 C3 26.1(3)
N5 Zr N3 C3 142.2(2)
N4 Zr N3 C3 -35.6(2)
N2 Zr N3 Si3 58.7(3)
N1 Zr N3 Si3 -173.7(2)
N5 Zr N3 Si3 -57.5(2)
N4 Zr N3 Si3 124.6(2)
C12 Si2 N2 C2 165.8(3)
C11 Si2 N2 C2 -71.5(3)
C10 Si2 N2 C2 47.5(3)
C12 Si2 N2 Zr 1.8(3)
C11 Si2 N2 Zr 124.6(2)
C10 Si2 N2 Zr -116.4(3)
N3 Zr N2 C2 32.6(3)
N1 Zr N2 C2 -98.0(2)
N5 Zr N2 C2 146.7(2)
N4 Zr N2 C2 -32.7(2)
N3 Zr N2 Si2 -163.3(2)
N1 Zr N2 Si2 66.0(3)
N5 Zr N2 Si2 -49.3(3)
N4 Zr N2 Si2 131.4(2)
N3 Zr N4 C5 -114.4(3)
N2 Zr N4 C5 2.7(2)
N1 Zr N4 C5 120.7(3)
N3 Zr N4 C6 6.1(2)
N2 Zr N4 C6 123.2(2)
N1 Zr N4 C6 -118.8(2)
N3 Zr N4 C4 126.5(3)
N2 Zr N4 C4 -116.4(2)
N1 Zr N4 C4 1.5(2)
C16 As C21 C26 121.0(3)
C16 As C21 C22 -60.0(3)
Si2 N2 C2 C5 -106.4(3)
Zr N2 C2 C5 60.9(3)
C26 C21 C22 C23 -1.1(6)
As C21 C22 C23 179.9(3)
C6 N4 C5 C2 -90.5(4)
C4 N4 C5 C2 142.4(3)
Zr N4 C5 C2 26.5(3)
N2 C2 C5 N4 -55.7(4)
C16 N5 C51 C56 -85.2(4)
Zr N5 C51 C56 97.8(4)
C16 N5 C51 C52 93.2(4)
Zr N5 C51 C52 -83.8(4)
C53 C54 C55 C56 1.7(6)
C58 C54 C55 C56 -176.5(4)
C56 C51 C52 C53 2.1(5)
N5 C51 C52 C53 -176.3(3)
C56 C51 C52 C57 -178.3(3)
N5 C51 C52 C57 3.3(5)
C5 N4 C6 C3 139.7(3)
C4 N4 C6 C3 -93.5(4)
Zr N4 C6 C3 23.2(3)
C55 C54 C53 C52 -2.1(6)
C58 C54 C53 C52 176.1(4)
C51 C52 C53 C54 0.2(6)
C57 C52 C53 C54 -179.4(4)
Si3 N3 C3 C6 -100.2(3)
Zr N3 C3 C6 63.4(3)
N4 C6 C3 N3 -54.0(4)
C51 N5 C16 As -1.4(5)
Zr N5 C16 As 176.3(2)
C21 As C16 N5 -175.1(3)
C22 C21 C26 C25 1.0(6)
As C21 C26 C25 -179.9(4)
C4 C1 N1 Si1 -111.3(3)
C4 C1 N1 Zr 61.6(3)
C8 Si1 N1 C1 171.2(3)
C9 Si1 N1 C1 -68.0(3)
C7 Si1 N1 C1 52.6(3)
C8 Si1 N1 Zr 1.1(3)
C9 Si1 N1 Zr 121.9(3)
C7 Si1 N1 Zr -117.5(3)
N3 Zr N1 C1 -93.6(3)
N2 Zr N1 C1 33.4(3)
N5 Zr N1 C1 150.6(2)
N4 Zr N1 C1 -32.1(2)
N3 Zr N1 Si1 76.3(3)
N2 Zr N1 Si1 -156.6(2)
N5 Zr N1 Si1 -39.5(3)
N4 Zr N1 Si1 137.8(3)
C5 N4 C4 C1 -87.6(4)
C6 N4 C4 C1 145.2(3)
Zr N4 C4 C1 28.1(3)
N1 C1 C4 N4 -57.4(4)
C54 C55 C56 C51 0.5(6)
C54 C55 C56 C59 -177.8(4)
C52 C51 C56 C55 -2.4(5)
N5 C51 C56 C55 176.0(3)
C52 C51 C56 C59 175.8(3)
N5 C51 C56 C59 -5.7(5)
C21 C22 C23 C24 0.7(6)
C21 C26 C25 C24 -0.6(7)
C26 C25 C24 C23 0.1(7)
C22 C23 C24 C25 -0.2(7)
